data_4037794
loop_
_publ_author_name
'Leas, Derek Andrew'
'Dong, Yuxiang'
'Garrison, Jered C.'
'Wang, Xiaofang'
'Ezell, Edward L.'
'Stack, Douglas Edward'
'Vennerstrom, Jonathan L.'

_publ_section_title
;
 Tricyclic Imidazolidin-4-ones by Witkop Oxidation of
 Tetrahydro-\b-carbolines.
;
_journal_name_full 'The Journal of organic chemistry'
_journal_paper_doi 10.1021/acs.joc.9b03402
_journal_year 2020
_chemical_formula_moiety 'C18 H22 N2 O2'
_chemical_formula_sum 'C18 H22 He0.25 N2 O2'
_chemical_formula_weight 299.37
_space_group_crystal_system monoclinic
_space_group_IT_number 14
_space_group_name_Hall '-P 2ybc'
_space_group_name_H-M_alt 'P 1 21/c 1'
_atom_sites_solution_hydrogens geom
_audit_creation_date 2018-12-31
_audit_creation_method
;
Olex2 1.2
(compiled 2015.09.30 svn.r3233 for OlexSys, GUI svn.r5103)
;
_cell_angle_alpha 90
_cell_angle_beta 98.139(3)
_cell_angle_gamma 90
_cell_formula_units_Z 4
_cell_length_a 12.8813(4)
_cell_length_b 9.1977(2)
_cell_length_c 13.1980(3)
_cell_measurement_reflns_used 5417
_cell_measurement_temperature 100
_cell_measurement_theta_max 75.9630
_cell_measurement_theta_min 5.8450
_cell_volume 1547.93(7)
_computing_cell_refinement
;
CrysAlisPro, Agilent Technologies,
Version 1.171.37.35 (release 13-08-2014 CrysAlis171 .NET)
(compiled Aug 13 2014,18:06:01)
;
_computing_data_collection
;
CrysAlisPro, Agilent Technologies,
Version 1.171.37.35 (release 13-08-2014 CrysAlis171 .NET)
(compiled Aug 13 2014,18:06:01)
;
_computing_data_reduction
;
CrysAlisPro, Agilent Technologies,
Version 1.171.37.35 (release 13-08-2014 CrysAlis171 .NET)
(compiled Aug 13 2014,18:06:01)
;
_computing_molecular_graphics 'Olex2 (Dolomanov et al., 2009)'
_computing_publication_material 'Olex2 (Dolomanov et al., 2009)'
_computing_structure_refinement 'ShelXL (Sheldrick, 2015)'
_computing_structure_solution 'ShelXS (Sheldrick, 2008)'
_diffrn_ambient_temperature 100
_diffrn_detector 'CCD plate'
_diffrn_detector_area_resol_mean 8.2603
_diffrn_detector_type Onyx
_diffrn_measured_fraction_theta_full 1.000
_diffrn_measured_fraction_theta_max 0.982
_diffrn_measurement_details
;
#__ type_ start__ end____ width___ exp.time_
  1 omega  -22.00   72.00   1.0000    1.3700
omega____ theta____ kappa____ phi______ frames
    -       43.8691  -77.0000   90.0000 94

#__ type_ start__ end____ width___ exp.time_
  2 omega   36.00   68.00   1.0000    5.4750
omega____ theta____ kappa____ phi______ frames
    -      109.0000  -30.0000  150.0000 32

#__ type_ start__ end____ width___ exp.time_
  3 omega   43.00   69.00   1.0000    5.4750
omega____ theta____ kappa____ phi______ frames
    -      109.0000  -30.0000   90.0000 26

#__ type_ start__ end____ width___ exp.time_
  4 omega   41.00   74.00   1.0000    5.4750
omega____ theta____ kappa____ phi______ frames
    -      109.0000  -45.0000   60.0000 33

#__ type_ start__ end____ width___ exp.time_
  5 omega   40.00   65.00   1.0000    5.4750
omega____ theta____ kappa____ phi______ frames
    -      109.0000  -45.0000   90.0000 25

#__ type_ start__ end____ width___ exp.time_
  6 omega   31.00   57.00   1.0000    5.4750
omega____ theta____ kappa____ phi______ frames
    -      109.0000  -95.0000   60.0000 26

#__ type_ start__ end____ width___ exp.time_
  7 omega   65.00   96.00   1.0000    5.4750
omega____ theta____ kappa____ phi______ frames
    -      109.0000  -95.0000   60.0000 31

#__ type_ start__ end____ width___ exp.time_
  8 omega   79.00  104.00   1.0000    5.4750
omega____ theta____ kappa____ phi______ frames
    -      109.0000  -95.0000   90.0000 25

#__ type_ start__ end____ width___ exp.time_
  9 omega   38.00   69.00   1.0000    5.4750
omega____ theta____ kappa____ phi______ frames
    -      109.0000  -30.0000  -60.0000 31

#__ type_ start__ end____ width___ exp.time_
 10 omega   47.00  127.00   1.0000    5.4750
omega____ theta____ kappa____ phi______ frames
    -      109.0000  -61.0000  -60.0000 80

#__ type_ start__ end____ width___ exp.time_
 11 omega   97.00  136.00   1.0000    5.4750
omega____ theta____ kappa____ phi______ frames
    -      109.0000   45.0000 -180.0000 39

#__ type_ start__ end____ width___ exp.time_
 12 omega   44.00  175.00   1.0000    5.4750
omega____ theta____ kappa____ phi______ frames
    -      109.0000    0.0000  -60.0000 131

#__ type_ start__ end____ width___ exp.time_
 13 omega   44.00  104.00   1.0000    5.4750
omega____ theta____ kappa____ phi______ frames
    -      109.0000  -95.0000 -180.0000 60

#__ type_ start__ end____ width___ exp.time_
 14 omega   41.00   73.00   1.0000    5.4750
omega____ theta____ kappa____ phi______ frames
    -      109.0000  -45.0000 -120.0000 32

#__ type_ start__ end____ width___ exp.time_
 15 omega   41.00   66.00   1.0000    5.4750
omega____ theta____ kappa____ phi______ frames
    -      109.0000  -45.0000 -180.0000 25

#__ type_ start__ end____ width___ exp.time_
 16 omega   37.00   69.00   1.0000    5.4750
omega____ theta____ kappa____ phi______ frames
    -      109.0000  -30.0000  -90.0000 32

#__ type_ start__ end____ width___ exp.time_
 17 omega   30.00  107.00   1.0000    5.4750
omega____ theta____ kappa____ phi______ frames
    -      109.0000  -95.0000  -90.0000 77

#__ type_ start__ end____ width___ exp.time_
 18 omega   29.00   61.00   1.0000    5.4750
omega____ theta____ kappa____ phi______ frames
    -      109.0000  -95.0000   90.0000 32

#__ type_ start__ end____ width___ exp.time_
 19 omega  -68.00   24.00   1.0000    1.3700
omega____ theta____ kappa____ phi______ frames
    -      -43.8691   57.0000    0.0000 92

#__ type_ start__ end____ width___ exp.time_
 20 omega  -74.00  -48.00   1.0000    1.3700
omega____ theta____ kappa____ phi______ frames
    -      -43.8691  -57.0000 -120.0000 26

#__ type_ start__ end____ width___ exp.time_
 21 omega -112.00  -20.00   1.0000    1.3700
omega____ theta____ kappa____ phi______ frames
    -      -43.8691  -57.0000 -150.0000 92
;
_diffrn_measurement_device 'four-circle diffractometer'
_diffrn_measurement_device_type 'Xcalibur, Onyx, Ultra'
_diffrn_measurement_method '\w scans'
_diffrn_orient_matrix_UB_11 0.0353556000
_diffrn_orient_matrix_UB_12 0.0376448000
_diffrn_orient_matrix_UB_13 -0.1036366000
_diffrn_orient_matrix_UB_21 -0.1136127000
_diffrn_orient_matrix_UB_22 -0.0184609000
_diffrn_orient_matrix_UB_23 -0.0533490000
_diffrn_orient_matrix_UB_31 -0.0210901000
_diffrn_orient_matrix_UB_32 0.1620736000
_diffrn_orient_matrix_UB_33 0.0180235000
_diffrn_radiation_monochromator mirror
_diffrn_radiation_probe x-ray
_diffrn_radiation_type CuK\a
_diffrn_radiation_wavelength 1.54184
_diffrn_reflns_av_R_equivalents 0.0467
_diffrn_reflns_av_unetI/netI 0.0345
_diffrn_reflns_Laue_measured_fraction_full 1.000
_diffrn_reflns_Laue_measured_fraction_max 0.982
_diffrn_reflns_limit_h_max 14
_diffrn_reflns_limit_h_min -16
_diffrn_reflns_limit_k_max 11
_diffrn_reflns_limit_k_min -8
_diffrn_reflns_limit_l_max 16
_diffrn_reflns_limit_l_min -16
_diffrn_reflns_number 10705
_diffrn_reflns_point_group_measured_fraction_full 1.000
_diffrn_reflns_point_group_measured_fraction_max 0.982
_diffrn_reflns_theta_full 67.684
_diffrn_reflns_theta_max 76.256
_diffrn_reflns_theta_min 5.883
_diffrn_source 'sealed X-ray tube'
_diffrn_source_type 'Enhance Ultra (Cu) X-ray Source'
_exptl_absorpt_coefficient_mu 0.669
_exptl_absorpt_correction_T_max 1.00000
_exptl_absorpt_correction_T_min 0.79785
_exptl_absorpt_correction_type multi-scan
_exptl_absorpt_process_details
;
CrysAlisPro, Agilent Technologies,
Version 1.171.37.35 (release 13-08-2014 CrysAlis171 .NET)
(compiled Aug 13 2014,18:06:01)
Empirical absorption correction using spherical harmonics,
 implemented in SCALE3 ABSPACK scaling algorithm.
Empirical absorption correction using spherical harmonics,
 implemented in SCALE3 ABSPACK scaling algorithm.
;
_exptl_crystal_colour 'clear colourless'
_exptl_crystal_colour_lustre clear
_exptl_crystal_colour_primary colourless
_exptl_crystal_density_diffrn 1.285
_exptl_crystal_description plate
_exptl_crystal_F_000 642
_exptl_crystal_size_max 0.35
_exptl_crystal_size_mid 0.35
_exptl_crystal_size_min 0.1
_refine_diff_density_max 0.227
_refine_diff_density_min -0.293
_refine_diff_density_rms 0.058
_refine_ls_extinction_method none
_refine_ls_goodness_of_fit_ref 1.035
_refine_ls_hydrogen_treatment constr
_refine_ls_matrix_type full
_refine_ls_number_parameters 199
_refine_ls_number_reflns 3192
_refine_ls_number_restraints 0
_refine_ls_restrained_S_all 1.035
_refine_ls_R_factor_all 0.0558
_refine_ls_R_factor_gt 0.0487
_refine_ls_shift/su_max 0.001
_refine_ls_shift/su_mean 0.000
_refine_ls_structure_factor_coef Fsqd
_refine_ls_weighting_details 'w=1/[\s^2^(Fo^2^)+(0.0762P)^2^+0.6447P] where P=(Fo^2^+2Fc^2^)/3'
_refine_ls_weighting_scheme calc
_refine_ls_wR_factor_gt 0.1281
_refine_ls_wR_factor_ref 0.1367
_reflns_Friedel_coverage 0.000
_reflns_number_gt 2774
_reflns_number_total 3192
_reflns_threshold_expression 'I > 2\s(I)'
_cod_data_source_file jo9b03402_si_002.cif
_cod_data_source_block jv-dl4-155a
_cod_original_cell_volume 1547.92(7)
_cod_database_code 4037794
_shelxl_version_number 2013-4
_chemical_oxdiff_formula 'C20 H22 N2 O2'
_shelx_space_group_comment
;
The symmetry employed for this shelxl refinement is uniquely defined
by the following loop, which should always be used as a source of
symmetry information in preference to the above space-group names.
They are only intended as comments.
;
_reflns_odcompleteness_completeness 99.93
_reflns_odcompleteness_iscentric 1
_reflns_odcompleteness_theta 66.97
_olex2_refinement_description
;
1. Fixed Uiso
 At 1.2 times of:
  All C(H) groups, All C(H,H) groups
2.a Ternary CH refined with riding coordinates:
 C12(H12), C13(H13)
2.b Secondary CH2 refined with riding coordinates:
 C8(H8A,H8B), C10(H10A,H10B), C9(H9A,H9B), C14(H14A,H14B), C15(H15A,H15B),
 C18(H18A,H18B), C16(H16A,H16B), C17(H17A,H17B)
2.c Aromatic/amide H refined with riding coordinates:
 C2(H2), C3(H3), C5(H5), C4(H4)
;
_olex2_date_sample_data_collection 2018-12-18
_olex2_exptl_crystal_mounting_method 'Mounted in paratone oil on a Kryoloop'
_olex2_submission_special_instructions 'No special instructions were received'

loop_
_space_group_symop_operation_xyz
'x, y, z'
'-x, y+1/2, -z+1/2'
'-x, -y, -z'
'x, -y-1/2, z-1/2'

loop_
_atom_site_label
_atom_site_type_symbol
_atom_site_fract_x
_atom_site_fract_y
_atom_site_fract_z
_atom_site_U_iso_or_equiv
_atom_site_adp_type
_atom_site_occupancy
_atom_site_site_symmetry_order
_atom_site_calc_flag
_atom_site_refinement_flags_posn
O2 O 0.37672(8) 0.17888(12) 0.88651(8) 0.0222(2) Uani 1 1 d .
N1 N 0.25870(9) 0.15725(13) 1.11280(9) 0.0193(3) Uani 1 1 d .
O1 O 0.52833(9) 0.02435(12) 1.28726(8) 0.0254(3) Uani 1 1 d .
C2 C 0.57376(12) 0.34389(15) 1.01452(11) 0.0195(3) Uani 1 1 d .
H2 H 0.5404 0.4058 0.9621 0.023 Uiso 1 1 calc R
N2 N 0.40281(9) 0.26318(13) 1.05297(9) 0.0170(3) Uani 1 1 d .
C7 C 0.50133(11) 0.05228(15) 1.19738(10) 0.0192(3) Uani 1 1 d .
C6 C 0.56248(11) 0.16138(15) 1.14475(10) 0.0182(3) Uani 1 1 d .
C8 C 0.41038(11) -0.03037(15) 1.13652(11) 0.0200(3) Uani 1 1 d .
H8A H 0.4189 -0.1352 1.1527 0.024 Uiso 1 1 calc R
H8B H 0.4146 -0.0184 1.0627 0.024 Uiso 1 1 calc R
C3 C 0.68232(12) 0.33886(16) 1.03560(12) 0.0238(3) Uani 1 1 d .
H3 H 0.7235 0.3967 0.9969 0.029 Uiso 1 1 calc R
C11 C 0.34591(11) 0.20102(15) 0.96824(10) 0.0175(3) Uani 1 1 d .
C5 C 0.67137(12) 0.16134(16) 1.16742(11) 0.0234(3) Uani 1 1 d .
H5 H 0.7048 0.1005 1.2204 0.028 Uiso 1 1 calc R
C10 C 0.33661(11) 0.27153(15) 1.13603(10) 0.0189(3) Uani 1 1 d .
H10A H 0.3792 0.2548 1.2035 0.023 Uiso 1 1 calc R
H10B H 0.3025 0.3679 1.1366 0.023 Uiso 1 1 calc R
C12 C 0.24018(11) 0.15682(15) 0.99950(10) 0.0186(3) Uani 1 1 d .
H12 H 0.2227 0.0557 0.9749 0.022 Uiso 1 1 calc R
C1 C 0.51436(11) 0.25785(15) 1.07060(10) 0.0173(3) Uani 1 1 d .
C9 C 0.30010(12) 0.01802(16) 1.15689(11) 0.0221(3) Uani 1 1 d .
H9A H 0.2498 -0.0593 1.1310 0.026 Uiso 1 1 calc R
H9B H 0.3011 0.0232 1.2319 0.026 Uiso 1 1 calc R
C4 C 0.73124(12) 0.24942(18) 1.11325(13) 0.0266(3) Uani 1 1 d .
H4 H 0.8055 0.2489 1.1290 0.032 Uiso 1 1 calc R
C13 C 0.14918(11) 0.25884(16) 0.95808(11) 0.0203(3) Uani 1 1 d .
H13 H 0.1599 0.3530 0.9960 0.024 Uiso 1 1 calc R
C14 C 0.04541(13) 0.1948(2) 0.97937(15) 0.0333(4) Uani 1 1 d .
H14A H 0.0481 0.1802 1.0540 0.040 Uiso 1 1 calc R
H14B H 0.0352 0.0985 0.9459 0.040 Uiso 1 1 calc R
C15 C -0.04750(13) 0.2923(2) 0.94066(17) 0.0401(4) Uani 1 1 d .
H15A H -0.1134 0.2427 0.9510 0.048 Uiso 1 1 calc R
H15B H -0.0425 0.3835 0.9808 0.048 Uiso 1 1 calc R
C18 C 0.14480(14) 0.2914(2) 0.84460(13) 0.0378(4) Uani 1 1 d .
H18A H 0.1368 0.1993 0.8054 0.045 Uiso 1 1 calc R
H18B H 0.2114 0.3375 0.8324 0.045 Uiso 1 1 calc R
C16 C -0.05076(15) 0.3282(3) 0.82806(17) 0.0474(5) Uani 1 1 d .
H16A H -0.1080 0.3985 0.8071 0.057 Uiso 1 1 calc R
H16B H -0.0658 0.2388 0.7869 0.057 Uiso 1 1 calc R
C17 C 0.05295(16) 0.3928(3) 0.80695(15) 0.0465(5) Uani 1 1 d .
H17A H 0.0641 0.4879 0.8419 0.056 Uiso 1 1 calc R
H17B H 0.0502 0.4093 0.7325 0.056 Uiso 1 1 calc R

loop_
_atom_site_aniso_label
_atom_site_aniso_U_11
_atom_site_aniso_U_22
_atom_site_aniso_U_33
_atom_site_aniso_U_23
_atom_site_aniso_U_13
_atom_site_aniso_U_12
O2 0.0245(5) 0.0278(6) 0.0146(5) -0.0018(4) 0.0039(4) 0.0031(4)
N1 0.0239(6) 0.0192(6) 0.0152(6) 0.0011(4) 0.0044(4) 0.0008(5)
O1 0.0354(6) 0.0247(6) 0.0159(5) 0.0032(4) 0.0025(4) 0.0066(4)
C2 0.0255(7) 0.0144(7) 0.0188(7) -0.0002(5) 0.0033(5) 0.0019(5)
N2 0.0215(6) 0.0163(6) 0.0134(5) -0.0011(4) 0.0031(4) 0.0019(4)
C7 0.0267(7) 0.0143(7) 0.0171(6) 0.0003(5) 0.0044(5) 0.0069(5)
C6 0.0258(7) 0.0144(7) 0.0142(6) -0.0027(5) 0.0022(5) 0.0018(5)
C8 0.0275(7) 0.0148(7) 0.0181(6) 0.0019(5) 0.0051(5) 0.0021(5)
C3 0.0255(7) 0.0199(7) 0.0263(7) 0.0006(5) 0.0050(6) -0.0027(5)
C11 0.0219(7) 0.0149(6) 0.0156(6) 0.0008(5) 0.0021(5) 0.0039(5)
C5 0.0264(8) 0.0217(7) 0.0204(7) 0.0000(5) -0.0020(5) 0.0025(6)
C10 0.0234(7) 0.0185(7) 0.0152(6) -0.0014(5) 0.0048(5) 0.0026(5)
C12 0.0230(7) 0.0181(7) 0.0147(6) -0.0018(5) 0.0030(5) -0.0004(5)
C1 0.0221(7) 0.0147(6) 0.0148(6) -0.0038(5) 0.0020(5) 0.0019(5)
C9 0.0268(7) 0.0200(7) 0.0203(7) 0.0031(5) 0.0066(5) -0.0004(5)
C4 0.0222(7) 0.0274(8) 0.0290(8) -0.0018(6) -0.0005(6) -0.0009(6)
C13 0.0196(7) 0.0209(7) 0.0202(7) -0.0007(5) 0.0022(5) -0.0009(5)
C14 0.0233(8) 0.0338(9) 0.0437(10) 0.0033(7) 0.0071(7) -0.0041(7)
C15 0.0208(8) 0.0443(11) 0.0552(12) -0.0048(9) 0.0054(7) -0.0008(7)
C18 0.0320(9) 0.0596(12) 0.0223(8) 0.0103(8) 0.0055(6) 0.0162(8)
C16 0.0309(9) 0.0582(13) 0.0469(11) -0.0123(9) -0.0156(8) 0.0132(9)
C17 0.0422(10) 0.0658(14) 0.0300(9) 0.0113(9) 0.0006(8) 0.0224(10)

loop_
_atom_type_symbol
_atom_type_description
_atom_type_scat_dispersion_real
_atom_type_scat_dispersion_imag
_atom_type_scat_source
C C 0.0181 0.0091 'International Tables Vol C Tables 4.2.6.8 and 6.1.1.4'
H H 0.0000 0.0000 'International Tables Vol C Tables 4.2.6.8 and 6.1.1.4'
N N 0.0311 0.0180 'International Tables Vol C Tables 4.2.6.8 and 6.1.1.4'
O O 0.0492 0.0322 'International Tables Vol C Tables 4.2.6.8 and 6.1.1.4'
He He 0.0000 0.0000 'International Tables Vol C Tables 4.2.6.8 and 6.1.1.4'

loop_
_geom_angle_atom_site_label_1
_geom_angle_atom_site_label_2
_geom_angle_atom_site_label_3
_geom_angle
C10 N1 C12 102.84(10)
C10 N1 C9 110.12(11)
C9 N1 C12 113.19(11)
C3 C2 H2 120.3
C1 C2 H2 120.3
C1 C2 C3 119.40(13)
C11 N2 C10 109.11(11)
C11 N2 C1 121.95(11)
C1 N2 C10 123.62(11)
O1 C7 C6 119.68(13)
O1 C7 C8 120.04(13)
C6 C7 C8 120.14(12)
C5 C6 C7 118.55(13)
C5 C6 C1 118.91(13)
C1 C6 C7 122.46(13)
C7 C8 H8A 108.6
C7 C8 H8B 108.6
C7 C8 C9 114.85(12)
H8A C8 H8B 107.5
C9 C8 H8A 108.6
C9 C8 H8B 108.6
C2 C3 H3 119.8
C2 C3 C4 120.35(14)
C4 C3 H3 119.8
O2 C11 N2 126.01(13)
O2 C11 C12 127.41(13)
N2 C11 C12 106.47(11)
C6 C5 H5 119.8
C4 C5 C6 120.44(14)
C4 C5 H5 119.8
N1 C10 N2 104.97(11)
N1 C10 H10A 110.8
N1 C10 H10B 110.8
N2 C10 H10A 110.8
N2 C10 H10B 110.8
H10A C10 H10B 108.8
N1 C12 C11 104.42(11)
N1 C12 H12 109.1
N1 C12 C13 111.26(11)
C11 C12 H12 109.1
C11 C12 C13 113.79(11)
C13 C12 H12 109.1
C2 C1 N2 120.93(13)
C2 C1 C6 120.83(13)
C6 C1 N2 118.24(13)
N1 C9 C8 118.06(12)
N1 C9 H9A 107.8
N1 C9 H9B 107.8
C8 C9 H9A 107.8
C8 C9 H9B 107.8
H9A C9 H9B 107.1
C3 C4 H4 120.1
C5 C4 C3 119.88(14)
C5 C4 H4 120.1
C12 C13 H13 107.8
C14 C13 C12 110.04(12)
C14 C13 H13 107.8
C18 C13 C12 112.94(12)
C18 C13 H13 107.8
C18 C13 C14 110.29(14)
C13 C14 H14A 109.2
C13 C14 H14B 109.2
C13 C14 C15 112.24(15)
H14A C14 H14B 107.9
C15 C14 H14A 109.2
C15 C14 H14B 109.2
C14 C15 H15A 109.3
C14 C15 H15B 109.3
H15A C15 H15B 108.0
C16 C15 C14 111.60(16)
C16 C15 H15A 109.3
C16 C15 H15B 109.3
C13 C18 H18A 109.4
C13 C18 H18B 109.4
C13 C18 C17 110.99(14)
H18A C18 H18B 108.0
C17 C18 H18A 109.4
C17 C18 H18B 109.4
C15 C16 H16A 109.4
C15 C16 H16B 109.4
C15 C16 C17 111.15(15)
H16A C16 H16B 108.0
C17 C16 H16A 109.4
C17 C16 H16B 109.4
C18 C17 H17A 109.4
C18 C17 H17B 109.4
C16 C17 C18 111.10(19)
C16 C17 H17A 109.4
C16 C17 H17B 109.4
H17A C17 H17B 108.0

loop_
_geom_bond_atom_site_label_1
_geom_bond_atom_site_label_2
_geom_bond_distance
O2 C11 1.2180(17)
N1 C10 1.4556(19)
N1 C12 1.4805(17)
N1 C9 1.4748(19)
O1 C7 1.2155(17)
C2 H2 0.9500
C2 C3 1.387(2)
C2 C1 1.386(2)
N2 C11 1.3721(18)
N2 C10 1.4830(17)
N2 C1 1.4236(18)
C7 C6 1.505(2)
C7 C8 1.526(2)
C6 C5 1.392(2)
C6 C1 1.3992(19)
C8 H8A 0.9900
C8 H8B 0.9900
C8 C9 1.548(2)
C3 H3 0.9500
C3 C4 1.393(2)
C11 C12 1.5327(19)
C5 H5 0.9500
C5 C4 1.385(2)
C10 H10A 0.9900
C10 H10B 0.9900
C12 H12 1.0000
C12 C13 1.540(2)
C9 H9A 0.9900
C9 H9B 0.9900
C4 H4 0.9500
C13 H13 1.0000
C13 C14 1.523(2)
C13 C18 1.520(2)
C14 H14A 0.9900
C14 H14B 0.9900
C14 C15 1.524(3)
C15 H15A 0.9900
C15 H15B 0.9900
C15 C16 1.517(3)
C18 H18A 0.9900
C18 H18B 0.9900
C18 C17 1.533(2)
C16 H16A 0.9900
C16 H16B 0.9900
C16 C17 1.523(3)
C17 H17A 0.9900
C17 H17B 0.9900

loop_
_geom_torsion_atom_site_label_1
_geom_torsion_atom_site_label_2
_geom_torsion_atom_site_label_3
_geom_torsion_atom_site_label_4
_geom_torsion
O2 C11 C12 N1 158.84(14)
O2 C11 C12 C13 -79.66(18)
N1 C12 C13 C14 -70.70(15)
N1 C12 C13 C18 165.59(14)
O1 C7 C6 C5 39.74(19)
O1 C7 C6 C1 -143.35(14)
O1 C7 C8 C9 77.02(17)
C2 C3 C4 C5 2.2(2)
N2 C11 C12 N1 -17.45(14)
N2 C11 C12 C13 104.04(13)
C7 C6 C5 C4 173.34(13)
C7 C6 C1 C2 -171.74(12)
C7 C6 C1 N2 7.08(19)
C7 C8 C9 N1 74.43(16)
C6 C7 C8 C9 -107.09(14)
C6 C5 C4 C3 0.1(2)
C8 C7 C6 C5 -136.17(14)
C8 C7 C6 C1 40.74(19)
C3 C2 C1 N2 178.26(12)
C3 C2 C1 C6 -3.0(2)
C11 N2 C10 N1 24.61(14)
C11 N2 C1 C2 74.24(17)
C11 N2 C1 C6 -104.57(15)
C11 C12 C13 C14 171.69(13)
C11 C12 C13 C18 47.97(18)
C5 C6 C1 C2 5.2(2)
C5 C6 C1 N2 -176.03(12)
C10 N1 C12 C11 31.80(13)
C10 N1 C12 C13 -91.36(13)
C10 N1 C9 C8 -49.33(16)
C10 N2 C11 O2 179.58(13)
C10 N2 C11 C12 -4.06(14)
C10 N2 C1 C2 -134.37(14)
C10 N2 C1 C6 46.82(18)
C12 N1 C10 N2 -34.43(13)
C12 N1 C9 C8 65.15(16)
C12 C13 C14 C15 179.51(14)
C12 C13 C18 C17 179.85(16)
C1 C2 C3 C4 -0.8(2)
C1 N2 C11 O2 -25.4(2)
C1 N2 C11 C12 150.98(12)
C1 N2 C10 N1 -129.92(13)
C1 C6 C5 C4 -3.7(2)
C9 N1 C10 N2 86.47(13)
C9 N1 C12 C11 -86.98(13)
C9 N1 C12 C13 149.86(12)
C13 C14 C15 C16 54.4(2)
C13 C18 C17 C16 -57.0(2)
C14 C13 C18 C17 56.3(2)
C14 C15 C16 C17 -54.0(2)
C15 C16 C17 C18 55.5(2)
C18 C13 C14 C15 -55.2(2)
